data_2011781
loop_
_publ_author_name
'Sloufova, Ivana'
'Slouf, Miroslav'

_publ_section_title
;
 (Acridine-<i>N</i>)trichlorogold(III)
;
_journal_issue 3
_journal_name_full 'Acta Crystallographica Section C'
_journal_page_first 248
_journal_page_last 249
_journal_paper_doi 10.1107/S0108270100018151
_journal_volume 57
_journal_year 2001
_chemical_formula_iupac '[Au Cl3 (C13 H9 N)]'
_chemical_formula_moiety 'C13 H9 Au Cl3 N'
_chemical_formula_sum 'C13 H9 Au Cl3 N'
_chemical_formula_weight 482.53
_chemical_name_common acridine-trichlorogold(III)
_chemical_name_systematic (acridine-N)trichlorogold(III)
_space_group_IT_number 2
_symmetry_cell_setting triclinic
_symmetry_space_group_name_Hall '-P 1'
_symmetry_space_group_name_H-M 'P -1'
_audit_creation_method SHELXL97
_cell_angle_alpha 71.115(3)
_cell_angle_beta 84.066(3)
_cell_angle_gamma 67.921(2)
_cell_formula_units_Z 2
_cell_length_a 7.6207(4)
_cell_length_b 9.5869(5)
_cell_length_c 10.6829(5)
_cell_measurement_reflns_used 3668
_cell_measurement_temperature 293(2)
_cell_measurement_theta_max 25
_cell_measurement_theta_min 1
_cell_volume 684.16(6)
_computing_cell_refinement 'SCALEPACK (Otwinowski & Minor 1997)'
_computing_data_collection 'COLLECT (Nonius, 1999)'
_computing_data_reduction 'DENZO (Otwinowski & Minor 1997) and SCALEPACK'
_computing_molecular_graphics 'PLATON (Spek, 1990)'
_computing_publication_material SHELXL97
_computing_structure_refinement 'SHELXL97 (Sheldrick, 1997)'
_computing_structure_solution 'SHELXS97 (Sheldrick, 1997)'
_diffrn_ambient_temperature 293(2)
_diffrn_detector_area_resol_mean .110
_diffrn_measured_fraction_theta_full .994
_diffrn_measured_fraction_theta_max .994
_diffrn_measurement_device_type 'Nonius KappaCCD'
_diffrn_measurement_method '\f and \w scans'
_diffrn_radiation_monochromator graphite
_diffrn_radiation_source 'fine-focus sealed tube'
_diffrn_radiation_type MoK\a
_diffrn_radiation_wavelength .71073
_diffrn_reflns_av_R_equivalents .032
_diffrn_reflns_av_sigmaI/netI .046
_diffrn_reflns_limit_h_max 9
_diffrn_reflns_limit_h_min 0
_diffrn_reflns_limit_k_max 11
_diffrn_reflns_limit_k_min -10
_diffrn_reflns_limit_l_max 12
_diffrn_reflns_limit_l_min -12
_diffrn_reflns_number 5224
_diffrn_reflns_theta_full 25.06
_diffrn_reflns_theta_max 25.06
_diffrn_reflns_theta_min 3.22
_exptl_absorpt_coefficient_mu 11.316
_exptl_absorpt_correction_T_max .546
_exptl_absorpt_correction_T_min .102
_exptl_absorpt_correction_type gaussian
_exptl_absorpt_process_details '(NUMERIC; Nonius, 1999)'
_exptl_crystal_colour 'dark orange'
_exptl_crystal_density_diffrn 2.342
_exptl_crystal_density_method 'not measured'
_exptl_crystal_description prism
_exptl_crystal_F_000 448
_exptl_crystal_size_max .21
_exptl_crystal_size_mid .11
_exptl_crystal_size_min .06
_refine_diff_density_max .99
_refine_diff_density_min -1.20
_refine_ls_extinction_coef .0058(5)
_refine_ls_extinction_method 'SHELXL97 (Sheldrick, 1997)'
_refine_ls_goodness_of_fit_ref 1.094
_refine_ls_hydrogen_treatment constr
_refine_ls_matrix_type full
_refine_ls_number_parameters 164
_refine_ls_number_reflns 2413
_refine_ls_number_restraints 0
_refine_ls_restrained_S_all 1.094
_refine_ls_R_factor_all .028
_refine_ls_R_factor_gt .025
_refine_ls_shift/su_max .034
_refine_ls_shift/su_mean .001
_refine_ls_structure_factor_coef Fsqd
_refine_ls_weighting_details 'calc w = 1/[\s^2^(Fo^2^)+(0.0142P)^2^+0.3962P] where P=(Fo^2^+2Fc^2^)/3'
_refine_ls_weighting_scheme calc
_refine_ls_wR_factor_ref .059
_reflns_number_gt 2229
_reflns_number_total 2413
_reflns_threshold_expression I>2\s(I)
_cod_data_source_file av1055.cif
_cod_data_source_block I
_cod_depositor_comments
;
The following automatic conversions were performed:

'_exptl_absorpt_correction_type' value 'Gaussian' changed to
'gaussian' according to
/home/saulius/struct/CIF-dictionaries/cif_core.dic dictionary named
'cif_core.dic' version 2.4.1 from 2010-06-29.

Automatic conversion script
Id: cif_fix_values 1715 2011-07-08 13:25:40Z adriana 
;
_cod_database_code 2011781
_cod_database_fobs_code 2011781

loop_
_symmetry_equiv_pos_as_xyz
'x, y, z'
'-x, -y, -z'

loop_
_atom_site_label
_atom_site_fract_x
_atom_site_fract_y
_atom_site_fract_z
_atom_site_U_iso_or_equiv
_atom_site_adp_type
_atom_site_calc_flag
_atom_site_refinement_flags
_atom_site_occupancy
_atom_site_disorder_assembly
_atom_site_disorder_group
_atom_site_type_symbol
Au1 .13330(2) .17696(2) .321553(17) .03418(11) Uani d . 1 . . Au
Cl1 -.14749(19) .1400(2) .34318(15) .0495(4) Uani d . 1 . . Cl
Cl2 .4124(2) .2173(2) .29449(18) .0596(4) Uani d . 1 . . Cl
Cl3 .0433(2) .3144(2) .46838(15) .0547(4) Uani d . 1 . . Cl
N1 .2101(6) .0624(5) .1804(4) .0342(10) Uani d . 1 . . N
C2 .1320(7) .1434(7) .0572(5) .0374(12) Uani d . 1 . . C
C3 -.0025(8) .2998(7) .0253(6) .0455(14) Uani d . 1 . . C
H3 -.0388 .3503 .0900 .055 Uiso calc R 1 . . H
C4 -.0788(9) .3768(8) -.0981(6) .0527(15) Uani d . 1 . . C
H4 -.1692 .4785 -.1154 .063 Uiso calc R 1 . . H
C5 -.0269(10) .3091(9) -.2008(6) .0560(17) Uani d . 1 . . C
H5 -.0803 .3660 -.2851 .067 Uiso calc R 1 . . H
C6 .1004(9) .1618(9) -.1764(6) .0545(17) Uani d . 1 . . C
H6 .1345 .1166 -.2445 .065 Uiso calc R 1 . . H
C7 .1859(8) .0717(8) -.0467(5) .0426(14) Uani d . 1 . . C
C8 .3142(8) -.0827(8) -.0161(7) .0516(17) Uani d . 1 . . C
H8 .3495 -.1320 -.0815 .062 Uiso calc R 1 . . H
C9 .3903(7) -.1642(7) .1101(6) .0444(14) Uani d . 1 . . C
C10 .5196(9) -.3253(10) .1466(9) .068(2) Uani d . 1 . . C
H10 .5558 -.3771 .0828 .082 Uiso calc R 1 . . H
C11 .5902(10) -.4037(10) .2709(10) .078(2) Uani d . 1 . . C
H11 .6733 -.5085 .2927 .094 Uiso calc R 1 . . H
C12 .5364(9) -.3245(9) .3683(8) .0652(19) Uani d . 1 . . C
H12 .5875 -.3786 .4535 .078 Uiso calc R 1 . . H
C13 .4136(8) -.1733(8) .3415(7) .0522(15) Uani d . 1 . . C
H13 .3805 -.1249 .4076 .063 Uiso calc R 1 . . H
C14 .3346(7) -.0880(7) .2100(6) .0425(13) Uani d . 1 . . C

loop_
_atom_site_aniso_label
_atom_site_aniso_U_11
_atom_site_aniso_U_22
_atom_site_aniso_U_33
_atom_site_aniso_U_12
_atom_site_aniso_U_13
_atom_site_aniso_U_23
Au1 .03475(14) .03952(16) .03130(15) -.01086(10) .00090(8) -.01804(10)
Cl1 .0390(7) .0617(10) .0558(9) -.0212(7) .0093(6) -.0276(8)
Cl2 .0418(8) .0830(13) .0727(11) -.0299(8) .0064(7) -.0410(10)
Cl3 .0692(9) .0593(10) .0428(8) -.0181(8) .0050(7) -.0323(8)
N1 .033(2) .037(3) .035(2) -.0135(19) .0044(18) -.014(2)
C2 .045(3) .046(3) .034(3) -.025(3) .009(2) -.021(3)
C3 .056(3) .050(4) .039(3) -.023(3) .005(3) -.022(3)
C4 .065(4) .055(4) .042(3) -.027(3) -.006(3) -.012(3)
C5 .076(4) .072(5) .033(3) -.046(4) -.004(3) -.010(3)
C6 .073(4) .078(5) .037(3) -.046(4) .013(3) -.031(4)
C7 .052(3) .061(4) .036(3) -.035(3) .014(2) -.030(3)
C8 .054(3) .068(5) .060(4) -.035(3) .027(3) -.049(4)
C9 .037(3) .045(4) .065(4) -.019(3) .016(3) -.037(3)
C10 .044(4) .063(5) .111(7) -.014(3) .009(4) -.051(5)
C11 .049(4) .057(5) .130(8) -.008(4) .001(4) -.044(5)
C12 .048(4) .051(4) .085(5) -.004(3) -.011(3) -.019(4)
C13 .049(3) .047(4) .059(4) -.012(3) .000(3) -.019(3)
C14 .034(3) .044(4) .059(4) -.017(3) .010(3) -.027(3)

loop_
_atom_type_symbol
_atom_type_description
_atom_type_scat_dispersion_real
_atom_type_scat_dispersion_imag
_atom_type_scat_source
Au Au -2.0133 8.8022 'International Tables Vol C Tables 4.2.6.8 and 6.1.1.4'
Cl Cl .1484 .1585 'International Tables Vol C Tables 4.2.6.8 and 6.1.1.4'
N N .0061 .0033 'International Tables Vol C Tables 4.2.6.8 and 6.1.1.4'
C C .0033 .0016 'International Tables Vol C Tables 4.2.6.8 and 6.1.1.4'
H H .0000 .0000 'International Tables Vol C Tables 4.2.6.8 and 6.1.1.4'

loop_
_geom_angle_atom_site_label_1
_geom_angle_atom_site_label_2
_geom_angle_atom_site_label_3
_geom_angle
_geom_angle_publ_flag
N1 Au1 Cl3 177.13(13) y
N1 Au1 Cl1 89.61(12) y
Cl3 Au1 Cl1 90.57(5) y
N1 Au1 Cl2 89.64(12) y
Cl3 Au1 Cl2 90.12(6) y
Cl1 Au1 Cl2 178.57(6) y
C14 N1 C2 121.5(4) ?
C14 N1 Au1 120.7(4) ?
C2 N1 Au1 117.8(3) ?
N1 C2 C3 122.2(4) ?
N1 C2 C7 120.3(5) ?
C3 C2 C7 117.5(5) ?
C4 C3 C2 120.8(5) ?
C4 C3 H3 119.6 ?
C2 C3 H3 119.6 ?
C3 C4 C5 122.5(6) ?
C3 C4 H4 118.8 ?
C5 C4 H4 118.8 ?
C6 C5 C4 119.3(6) ?
C6 C5 H5 120.4 ?
C4 C5 H5 120.4 ?
C5 C6 C7 121.4(5) ?
C5 C6 H6 119.3 ?
C7 C6 H6 119.3 ?
C8 C7 C2 118.1(5) ?
C8 C7 C6 123.3(5) ?
C2 C7 C6 118.6(6) ?
C9 C8 C7 121.0(5) ?
C9 C8 H8 119.5 ?
C7 C8 H8 119.5 ?
C8 C9 C14 119.2(5) ?
C8 C9 C10 122.7(6) ?
C14 C9 C10 118.1(6) ?
C11 C10 C9 121.8(7) ?
C11 C10 H10 119.1 ?
C9 C10 H10 119.1 ?
C10 C11 C12 119.2(7) ?
C10 C11 H11 120.4 ?
C12 C11 H11 120.4 ?
C13 C12 C11 122.3(7) ?
C13 C12 H12 118.9 ?
C11 C12 H12 118.9 ?
C12 C13 C14 119.4(6) ?
C12 C13 H13 120.3 ?
C14 C13 H13 120.3 ?
N1 C14 C9 120.0(6) ?
N1 C14 C13 120.9(5) ?
C9 C14 C13 119.1(5) ?

loop_
_geom_bond_atom_site_label_1
_geom_bond_atom_site_label_2
_geom_bond_site_symmetry_2
_geom_bond_distance
_geom_bond_publ_flag
Au1 N1 . 2.056(4) y
Au1 Cl3 . 2.2588(13) y
Au1 Cl1 . 2.2745(13) y
Au1 Cl2 . 2.2751(14) y
N1 C14 . 1.348(7) ?
N1 C2 . 1.358(7) ?
C2 C3 . 1.415(8) ?
C2 C7 . 1.436(7) ?
C3 C4 . 1.351(8) ?
C3 H3 . .9300 ?
C4 C5 . 1.400(8) ?
C4 H4 . .9300 ?
C5 C6 . 1.337(9) ?
C5 H5 . .9300 ?
C6 C7 . 1.442(8) ?
C6 H6 . .9300 ?
C7 C8 . 1.385(9) ?
C8 C9 . 1.380(9) ?
C8 H8 . .9300 ?
C9 C14 . 1.425(8) ?
C9 C10 . 1.433(10) ?
C10 C11 . 1.347(11) ?
C10 H10 . .9300 ?
C11 C12 . 1.420(10) ?
C11 H11 . .9300 ?
C12 C13 . 1.351(9) ?
C12 H12 . .9300 ?
C13 C14 . 1.437(9) ?
C13 H13 . .9300 ?

loop_
_geom_torsion_atom_site_label_1
_geom_torsion_atom_site_label_2
_geom_torsion_atom_site_label_3
_geom_torsion_atom_site_label_4
_geom_torsion
Cl1 Au1 N1 C14 -103.5(4)
Cl2 Au1 N1 C14 77.8(4)
Cl1 Au1 N1 C2 76.8(4)
Cl2 Au1 N1 C2 -102.0(4)
C14 N1 C2 C3 178.3(5)
Au1 N1 C2 C3 -1.9(6)
C14 N1 C2 C7 -2.2(7)
Au1 N1 C2 C7 177.6(3)
N1 C2 C3 C4 -179.4(5)
C7 C2 C3 C4 1.0(8)
C2 C3 C4 C5 -1.6(9)
C3 C4 C5 C6 1.2(9)
C4 C5 C6 C7 -.3(9)
N1 C2 C7 C8 1.9(7)
C3 C2 C7 C8 -178.5(5)
N1 C2 C7 C6 -179.7(5)
C3 C2 C7 C6 -.2(7)
C5 C6 C7 C8 178.1(6)
C5 C6 C7 C2 -.2(8)
C2 C7 C8 C9 -1.0(8)
C6 C7 C8 C9 -179.3(5)
C7 C8 C9 C14 .3(8)
C7 C8 C9 C10 178.4(5)
C8 C9 C10 C11 -179.0(6)
C14 C9 C10 C11 -.9(9)
C9 C10 C11 C12 -.5(11)
C10 C11 C12 C13 1.2(11)
C11 C12 C13 C14 -.4(10)
C2 N1 C14 C9 1.5(7)
Au1 N1 C14 C9 -178.3(4)
C2 N1 C14 C13 -178.9(5)
Au1 N1 C14 C13 1.4(7)
C8 C9 C14 N1 -.5(8)
C10 C9 C14 N1 -178.6(5)
C8 C9 C14 C13 179.8(5)
C10 C9 C14 C13 1.7(8)
C12 C13 C14 N1 179.3(6)
C12 C13 C14 C9 -1.1(9)
